data_4317802
loop_
_publ_author_name
'Yoshihiro Matano'
'Hazumi Nomura'
'Hitomi Suzuki'

_publ_contact_author_email ' matano@kuchem.kyoto-u.ac.jp '
_publ_contact_author_fax ' +81-75-753-4000 '
_publ_contact_author_name ' Yoshihiro Matano'
_publ_section_title
;
 Synthesis and Structural Comparison of Triaryl(sulfonylimino)pnictoranes
;
_journal_name_full 'Inorganic Chemistry'
_journal_page_first 1940
_journal_page_last 1948
_journal_paper_doi 10.1021/ic0110575
_journal_volume 41
_journal_year 2002
_chemical_formula_moiety 'C22 H21 F3 N O5 S Sb '
_chemical_formula_sum 'C22 H21 F3 N O5 S Sb'
_chemical_formula_weight 590.22
_space_group_IT_number 2
_symmetry_cell_setting triclinic
_symmetry_Int_Tables_number 2
_symmetry_space_group_name_Hall '-P 1'
_symmetry_space_group_name_H-M 'P -1'
_cell_angle_alpha 100.29(2)
_cell_angle_beta 110.43(2)
_cell_angle_gamma 107.50(1)
_cell_formula_units_Z 2
_cell_length_a 10.955(2)
_cell_length_b 14.268(2)
_cell_length_c 9.055(3)
_cell_measurement_reflns_used 25
_cell_measurement_temperature 299.2
_cell_measurement_theta_max 12.2
_cell_measurement_theta_min 11.0
_cell_volume 1199.6(6)
_computing_cell_refinement 'MSC/AFC Diffractometer Control'
_computing_data_collection 'MSC/AFC Diffractometer Control'
_computing_data_reduction 'teXsan Ver. 1.11'
_computing_publication_material 'teXsan Ver. 1.11'
_computing_structure_refinement 'teXsan Ver. 1.10'
_computing_structure_solution SIR92
_diffrn_measured_fraction_theta_full 1.0011
_diffrn_measured_fraction_theta_max 1.0011
_diffrn_measurement_device_type 'Rigaku AFC7S'
_diffrn_measurement_method \w-2\q
_diffrn_radiation_type 'Mo K\a'
_diffrn_radiation_wavelength 0.7107
_diffrn_reflns_av_R_equivalents 0.012
_diffrn_reflns_limit_h_max 14
_diffrn_reflns_limit_h_min -13
_diffrn_reflns_limit_k_max 18
_diffrn_reflns_limit_k_min -18
_diffrn_reflns_limit_l_max 0
_diffrn_reflns_limit_l_min -11
_diffrn_reflns_number 5869
_diffrn_reflns_theta_full 27.50
_diffrn_reflns_theta_max 27.50
_diffrn_standards_decay_% 5.53
_diffrn_standards_interval_count 150
_diffrn_standards_number 3
_exptl_absorpt_coefficient_mu 1.291
_exptl_absorpt_correction_T_max 0.879
_exptl_absorpt_correction_T_min 0.797
_exptl_absorpt_correction_type refdelf
_exptl_absorpt_process_details '(Walker & Stuart, 1983)'
_exptl_crystal_colour colorless
_exptl_crystal_density_diffrn 1.634
_exptl_crystal_density_method 'not measured'
_exptl_crystal_description prismatic
_exptl_crystal_size_max 0.300
_exptl_crystal_size_mid 0.100
_exptl_crystal_size_min 0.100
_refine_diff_density_max 0.74
_refine_diff_density_min -1.23
_refine_ls_extinction_coef 0.024(2)
_refine_ls_extinction_method 'Zachariasen(1967) type 2 Gaussian isotropic'
_refine_ls_goodness_of_fit_ref 1.014
_refine_ls_hydrogen_treatment noref
_refine_ls_number_parameters 299
_refine_ls_number_reflns 5521
_refine_ls_R_factor_gt 0.0265
_refine_ls_shift/su_max 0.0073
_refine_ls_structure_factor_coef Fsqd
_refine_ls_weighting_details 'w = 1/[\s^2^(Fo^2^) + (0.07300(Max(Fo^2^,0) + 2Fc^2^)/3)^2^]'
_refine_ls_weighting_scheme calc
_refine_ls_wR_factor_ref 0.0856
_reflns_number_gt 5134
_reflns_number_total 5521
_reflns_threshold_expression F^2^>2.0\s(F^2^)
_cod_data_source_file ic0110575_5.cif
_cod_data_source_block o-Ans3Sb_NSO2CF3
_cod_original_cell_volume 1199.5(6)
_cod_original_sg_symbol_H-M 'P -1 '
_cod_original_formula_sum 'C22 H21 F3 N O5 S Sb '
_cod_database_code 4317802

loop_
_symmetry_equiv_pos_as_xyz
x,y,z
-x,-y,-z

loop_
_atom_site_label
_atom_site_type_symbol
_atom_site_fract_x
_atom_site_fract_y
_atom_site_fract_z
_atom_site_U_iso_or_equiv
_atom_site_adp_type
_atom_site_occupancy
_atom_site_calc_flag
_atom_site_refinement_flags
_atom_site_disorder_assembly
_atom_site_disorder_group
Sb Sb 0.87125(1) 0.224953(9) 0.68567(2) 0.03475(5) Uani 1.00 d . . .
S S 0.68802(7) 0.31698(5) 0.48394(7) 0.0441(1) Uani 1.00 d . . .
F(1) F 0.7185(3) 0.4878(2) 0.6844(4) 0.1084(9) Uani 1.00 d . . .
F(2) F 0.6107(3) 0.3524(2) 0.7262(3) 0.104(1) Uani 1.00 d . . .
F(3) F 0.5040(3) 0.3911(2) 0.5165(3) 0.1048(10) Uani 1.00 d . . .
O(1) O 0.5853(2) 0.2119(2) 0.4278(3) 0.0707(6) Uani 1.00 d . . .
O(2) O 0.6825(3) 0.3680(2) 0.3602(3) 0.0703(7) Uani 1.00 d . . .
O(3) O 1.1254(2) 0.3163(2) 0.6303(3) 0.0717(7) Uani 1.00 d . . .
O(4) O 0.8468(2) 0.0058(2) 0.6615(3) 0.0663(7) Uani 1.00 d . . .
O(5) O 0.8720(2) 0.3434(1) 0.9900(3) 0.0591(5) Uani 1.00 d . . .
N N 0.8405(2) 0.3369(1) 0.5999(3) 0.0440(5) Uani 1.00 d . . .
C(1) C 1.0856(2) 0.2809(2) 0.8530(3) 0.0458(6) Uani 1.00 d . . .
C(2) C 1.1830(3) 0.3197(2) 0.7920(4) 0.0552(7) Uani 1.00 d . . .
C(3) C 1.3284(3) 0.3545(3) 0.8934(5) 0.077(1) Uani 1.00 d . . .
C(4) C 1.3691(4) 0.3449(3) 1.0521(6) 0.092(1) Uani 1.00 d . . .
C(5) C 1.2735(4) 0.3054(3) 1.1111(4) 0.082(1) Uani 1.00 d . . .
C(6) C 1.1295(3) 0.2730(3) 1.0117(4) 0.0619(8) Uani 1.00 d . . .
C(7) C 0.8387(2) 0.1056(2) 0.4852(3) 0.0432(5) Uani 1.00 d . . .
C(8) C 0.8313(3) 0.0104(2) 0.5086(4) 0.0527(7) Uani 1.00 d . . .
C(9) C 0.8138(3) -0.0697(2) 0.3793(5) 0.0719(9) Uani 1.00 d . . .
C(10) C 0.8072(4) -0.0526(3) 0.2341(5) 0.079(1) Uani 1.00 d . . .
C(11) C 0.8164(4) 0.0427(3) 0.2096(4) 0.0704(9) Uani 1.00 d . . .
C(12) C 0.8315(3) 0.1227(2) 0.3377(3) 0.0528(7) Uani 1.00 d . . .
C(13) C 0.7414(2) 0.1766(2) 0.8034(3) 0.0400(5) Uani 1.00 d . . .
C(14) C 0.7613(3) 0.2511(2) 0.9416(3) 0.0435(5) Uani 1.00 d . . .
C(15) C 0.6722(3) 0.2289(2) 1.0198(3) 0.0546(7) Uani 1.00 d . . .
C(16) C 0.5633(3) 0.1321(3) 0.9559(4) 0.0647(9) Uani 1.00 d . . .
C(17) C 0.5421(3) 0.0575(3) 0.8190(4) 0.0628(8) Uani 1.00 d . . .
C(18) C 0.6309(3) 0.0798(2) 0.7413(3) 0.0485(6) Uani 1.00 d . . .
C(19) C 0.6273(3) 0.3906(3) 0.6093(4) 0.0590(8) Uani 1.00 d . . .
C(20) C 1.2032(7) 0.3775(5) 0.5641(8) 0.126(2) Uani 1.00 d . . .
C(21) C 0.8072(5) -0.0927(3) 0.6863(7) 0.100(2) Uani 1.00 d . . .
C(22) C 0.8944(5) 0.4273(3) 1.1201(5) 0.084(1) Uani 1.00 d . . .
H(1) H 1.3982 0.3820 0.8518 0.0851 Uiso 1.00 calc . . .
H(2) H 1.4666 0.3690 1.1250 0.0927 Uiso 1.00 calc . . .
H(3) H 1.3081 0.3008 1.2214 0.0875 Uiso 1.00 calc . . .
H(4) H 1.0610 0.2441 1.0541 0.0642 Uiso 1.00 calc . . .
H(5) H 0.8037 -0.1370 0.3927 0.0772 Uiso 1.00 calc . . .
H(6) H 0.7918 -0.1084 0.1463 0.0833 Uiso 1.00 calc . . .
H(7) H 0.8085 0.0507 0.1027 0.0758 Uiso 1.00 calc . . .
H(8) H 0.8378 0.1896 0.3227 0.0591 Uiso 1.00 calc . . .
H(9) H 0.6845 0.2804 1.1141 0.0645 Uiso 1.00 calc . . .
H(10) H 0.4998 0.1163 1.0077 0.0708 Uiso 1.00 calc . . .
H(11) H 0.4666 -0.0101 0.7780 0.0710 Uiso 1.00 calc . . .
H(12) H 0.6147 0.0283 0.6430 0.0519 Uiso 1.00 calc . . .
H(13) H 1.2865 0.3651 0.5789 0.1272 Uiso 1.00 calc . . .
H(14) H 1.1497 0.3685 0.4540 0.1272 Uiso 1.00 calc . . .
H(15) H 1.2358 0.4511 0.6288 0.1272 Uiso 1.00 calc . . .
H(16) H 0.7070 -0.1359 0.6144 0.1048 Uiso 1.00 calc . . .
H(17) H 0.8585 -0.1321 0.6552 0.1048 Uiso 1.00 calc . . .
H(18) H 0.8218 -0.0895 0.7968 0.1048 Uiso 1.00 calc . . .
H(19) H 0.9113 0.4109 1.2230 0.0863 Uiso 1.00 calc . . .
H(20) H 0.9774 0.4877 1.1438 0.0863 Uiso 1.00 calc . . .
H(21) H 0.8158 0.4471 1.0944 0.0863 Uiso 1.00 calc . . .

loop_
_atom_site_aniso_label
_atom_site_aniso_U_11
_atom_site_aniso_U_22
_atom_site_aniso_U_33
_atom_site_aniso_U_12
_atom_site_aniso_U_13
_atom_site_aniso_U_23
Sb 0.0339(1) 0.0318(1) 0.0378(1) 0.01318(7) 0.01574(7) 0.00865(6)
S 0.0520(3) 0.0435(3) 0.0393(3) 0.0261(2) 0.0174(2) 0.0109(2)
F(1) 0.131(2) 0.073(1) 0.123(2) 0.048(1) 0.066(2) -0.003(1)
F(2) 0.141(2) 0.170(3) 0.098(2) 0.118(2) 0.090(2) 0.086(2)
F(3) 0.100(2) 0.169(3) 0.084(1) 0.106(2) 0.037(1) 0.043(2)
O(1) 0.051(1) 0.052(1) 0.077(1) 0.0157(9) 0.0062(10) 0.0022(10)
O(2) 0.102(2) 0.089(2) 0.052(1) 0.062(1) 0.041(1) 0.037(1)
O(3) 0.054(1) 0.082(2) 0.088(2) 0.020(1) 0.041(1) 0.036(1)
O(4) 0.076(1) 0.053(1) 0.087(2) 0.034(1) 0.041(1) 0.033(1)
O(5) 0.061(1) 0.0453(9) 0.062(1) 0.0110(8) 0.0324(10) 0.0015(8)
N 0.0441(10) 0.0366(9) 0.054(1) 0.0170(8) 0.0228(9) 0.0155(8)
C(1) 0.037(1) 0.039(1) 0.051(1) 0.0159(9) 0.0115(9) 0.0055(9)
C(2) 0.041(1) 0.043(1) 0.075(2) 0.018(1) 0.021(1) 0.011(1)
C(3) 0.039(1) 0.062(2) 0.110(3) 0.015(1) 0.023(2) 0.007(2)
C(4) 0.052(2) 0.069(2) 0.099(3) 0.028(2) -0.012(2) -0.007(2)
C(5) 0.073(2) 0.076(2) 0.062(2) 0.042(2) -0.007(2) -0.001(2)
C(6) 0.063(2) 0.062(2) 0.052(1) 0.033(1) 0.012(1) 0.008(1)
C(7) 0.038(1) 0.041(1) 0.046(1) 0.0188(9) 0.0158(9) 0.0045(9)
C(8) 0.042(1) 0.042(1) 0.070(2) 0.0215(10) 0.020(1) 0.007(1)
C(9) 0.063(2) 0.049(1) 0.090(2) 0.030(1) 0.023(2) -0.003(1)
C(10) 0.070(2) 0.069(2) 0.079(2) 0.038(2) 0.022(2) -0.016(2)
C(11) 0.063(2) 0.093(2) 0.049(1) 0.038(2) 0.022(1) 0.001(1)
C(12) 0.051(1) 0.063(2) 0.045(1) 0.028(1) 0.021(1) 0.008(1)
C(13) 0.039(1) 0.042(1) 0.041(1) 0.0154(9) 0.0192(9) 0.0146(9)
C(14) 0.044(1) 0.046(1) 0.040(1) 0.0180(9) 0.0182(9) 0.0134(9)
C(15) 0.059(1) 0.070(2) 0.043(1) 0.029(1) 0.028(1) 0.021(1)
C(16) 0.054(2) 0.091(2) 0.062(2) 0.025(2) 0.036(1) 0.037(2)
C(17) 0.045(1) 0.064(2) 0.070(2) 0.007(1) 0.024(1) 0.027(1)
C(18) 0.041(1) 0.047(1) 0.047(1) 0.0104(10) 0.0141(9) 0.0127(10)
C(19) 0.071(2) 0.073(2) 0.054(1) 0.048(2) 0.032(1) 0.024(1)
C(20) 0.141(5) 0.101(4) 0.162(5) 0.023(3) 0.102(4) 0.067(4)
C(21) 0.108(3) 0.074(2) 0.152(4) 0.049(2) 0.068(3) 0.068(3)
C(22) 0.096(3) 0.056(2) 0.077(2) 0.017(2) 0.037(2) -0.011(2)

loop_
_atom_type_symbol
_atom_type_description
_atom_type_scat_dispersion_real
_atom_type_scat_dispersion_imag
_atom_type_scat_source
C C 0.003 0.002
;International Tables for Crystallography
(1992, Vol. C, Tables 4.2.6.8 and 6.1.1.1)
;
H H 0.000 0.000
;International Tables for Crystallography
(1992, Vol. C, Table 6.1.1.2)
;
O O 0.011 0.006
;International Tables for Crystallography
(1992, Vol. C, Tables 4.2.6.8 and 6.1.1.1)
;
Sb Sb -0.587 1.546
;International Tables for Crystallography
(1992, Vol. C, Tables 4.2.6.8 and 6.1.1.1)
;
N N 0.006 0.003
;International Tables for Crystallography
(1992, Vol. C, Tables 4.2.6.8 and 6.1.1.1)
;
S S 0.125 0.123
;International Tables for Crystallography
(1992, Vol. C, Tables 4.2.6.8 and 6.1.1.1)
;
F F 0.017 0.010
;International Tables for Crystallography
(1992, Vol. C, Tables 4.2.6.8 and 6.1.1.1)
;

loop_
_geom_angle_atom_site_label_1
_geom_angle_atom_site_label_2
_geom_angle_atom_site_label_3
_geom_angle
_geom_angle_site_symmetry_1
_geom_angle_site_symmetry_2
_geom_angle_site_symmetry_3
_geom_angle_publ_flag
N Sb C(1) 107.63(9) . . . yes
N Sb C(7) 107.24(9) . . . yes
N Sb C(13) 111.41(8) . . . yes
C(1) Sb C(7) 106.66(9) . . . yes
C(1) Sb C(13) 110.45(10) . . . yes
C(7) Sb C(13) 113.16(9) . . . yes
O(1) S O(2) 116.3(2) . . . yes
O(1) S N 116.1(1) . . . yes
O(1) S C(19) 103.6(2) . . . yes
O(2) S N 112.3(1) . . . yes
O(2) S C(19) 100.4(1) . . . yes
N S C(19) 105.8(1) . . . yes
C(2) O(3) C(20) 121.8(4) . . . yes
C(8) O(4) C(21) 119.3(3) . . . yes
C(14) O(5) C(22) 119.5(2) . . . yes
Sb N S 117.3(1) . . . yes
Sb C(1) C(2) 116.2(2) . . . yes
Sb C(1) C(6) 122.9(2) . . . yes
C(2) C(1) C(6) 120.8(3) . . . yes
O(3) C(2) C(1) 114.8(2) . . . yes
O(3) C(2) C(3) 125.2(3) . . . yes
C(1) C(2) C(3) 119.9(3) . . . yes
C(2) C(3) C(4) 117.9(4) . . . yes
C(2) C(3) H(1) 120.7 . . . no
C(4) C(3) H(1) 121.4 . . . no
C(3) C(4) C(5) 122.3(3) . . . yes
C(3) C(4) H(2) 120.2 . . . no
C(5) C(4) H(2) 117.5 . . . no
C(4) C(5) C(6) 119.7(4) . . . yes
C(4) C(5) H(3) 118.3 . . . no
C(6) C(5) H(3) 122.0 . . . no
C(1) C(6) C(5) 119.4(4) . . . yes
C(1) C(6) H(4) 121.0 . . . no
C(5) C(6) H(4) 119.6 . . . no
Sb C(7) C(8) 117.9(2) . . . yes
Sb C(7) C(12) 120.7(2) . . . yes
C(8) C(7) C(12) 121.2(2) . . . yes
O(4) C(8) C(7) 115.2(2) . . . yes
O(4) C(8) C(9) 125.4(3) . . . yes
C(7) C(8) C(9) 119.4(3) . . . yes
C(8) C(9) C(10) 119.3(3) . . . yes
C(8) C(9) H(5) 119.8 . . . no
C(10) C(9) H(5) 120.9 . . . no
C(9) C(10) C(11) 122.0(3) . . . yes
C(9) C(10) H(6) 118.3 . . . no
C(11) C(10) H(6) 119.6 . . . no
C(10) C(11) C(12) 118.9(3) . . . yes
C(10) C(11) H(7) 119.2 . . . no
C(12) C(11) H(7) 121.9 . . . no
C(7) C(12) C(11) 119.1(3) . . . yes
C(7) C(12) H(8) 120.8 . . . no
C(11) C(12) H(8) 120.1 . . . no
Sb C(13) C(14) 116.2(2) . . . yes
Sb C(13) C(18) 123.4(2) . . . yes
C(14) C(13) C(18) 120.1(2) . . . yes
O(5) C(14) C(13) 114.9(2) . . . yes
O(5) C(14) C(15) 124.8(2) . . . yes
C(13) C(14) C(15) 120.4(2) . . . yes
C(14) C(15) C(16) 118.4(3) . . . yes
C(14) C(15) H(9) 120.7 . . . no
C(16) C(15) H(9) 120.9 . . . no
C(15) C(16) C(17) 121.9(3) . . . yes
C(15) C(16) H(10) 119.2 . . . no
C(17) C(16) H(10) 118.9 . . . no
C(16) C(17) C(18) 119.5(3) . . . yes
C(16) C(17) H(11) 120.5 . . . no
C(18) C(17) H(11) 120.0 . . . no
C(13) C(18) C(17) 119.6(3) . . . yes
C(13) C(18) H(12) 120.5 . . . no
C(17) C(18) H(12) 119.9 . . . no
S C(19) F(1) 111.3(2) . . . yes
S C(19) F(2) 112.6(2) . . . yes
S C(19) F(3) 111.2(2) . . . yes
F(1) C(19) F(2) 106.7(3) . . . yes
F(1) C(19) F(3) 107.7(3) . . . yes
F(2) C(19) F(3) 106.9(3) . . . yes
O(3) C(20) H(13) 110.3 . . . no
O(3) C(20) H(14) 112.3 . . . no
O(3) C(20) H(15) 108.0 . . . no
H(13) C(20) H(14) 111.7 . . . no
H(13) C(20) H(15) 106.1 . . . no
H(14) C(20) H(15) 108.1 . . . no
O(4) C(21) H(16) 111.1 . . . no
O(4) C(21) H(17) 111.6 . . . no
O(4) C(21) H(18) 114.2 . . . no
H(16) C(21) H(17) 104.8 . . . no
H(16) C(21) H(18) 107.2 . . . no
H(17) C(21) H(18) 107.4 . . . no
O(5) C(22) H(19) 111.7 . . . no
O(5) C(22) H(20) 111.2 . . . no
O(5) C(22) H(21) 112.1 . . . no
H(19) C(22) H(20) 106.1 . . . no
H(19) C(22) H(21) 107.7 . . . no
H(20) C(22) H(21) 107.7 . . . no

loop_
_geom_bond_atom_site_label_1
_geom_bond_atom_site_label_2
_geom_bond_distance
_geom_bond_site_symmetry_1
_geom_bond_site_symmetry_2
_geom_bond_publ_flag
Sb N 1.962(2) . . yes
Sb C(1) 2.098(2) . . yes
Sb C(7) 2.098(2) . . yes
Sb C(13) 2.090(2) . . yes
S O(1) 1.445(2) . . yes
S O(2) 1.436(2) . . yes
S N 1.535(2) . . yes
S C(19) 1.832(3) . . yes
F(1) C(19) 1.319(4) . . yes
F(2) C(19) 1.315(4) . . yes
F(3) C(19) 1.321(3) . . yes
O(3) C(2) 1.363(4) . . yes
O(3) C(20) 1.395(5) . . yes
O(4) C(8) 1.352(4) . . yes
O(4) C(21) 1.424(4) . . yes
O(5) C(14) 1.363(3) . . yes
O(5) C(22) 1.413(4) . . yes
C(1) C(2) 1.384(4) . . yes
C(1) C(6) 1.384(4) . . yes
C(2) C(3) 1.402(4) . . yes
C(3) C(4) 1.394(6) . . yes
C(3) H(1) 0.977 . . no
C(4) C(5) 1.358(7) . . yes
C(4) H(2) 0.949 . . no
C(5) C(6) 1.390(4) . . yes
C(5) H(3) 0.959 . . no
C(6) H(4) 0.976 . . no
C(7) C(8) 1.394(3) . . yes
C(7) C(12) 1.380(4) . . yes
C(8) C(9) 1.395(4) . . yes
C(9) C(10) 1.361(6) . . yes
C(9) H(5) 0.968 . . no
C(10) C(11) 1.396(6) . . yes
C(10) H(6) 0.946 . . no
C(11) C(12) 1.399(4) . . yes
C(11) H(7) 0.972 . . no
C(12) H(8) 0.974 . . no
C(13) C(14) 1.392(3) . . yes
C(13) C(18) 1.390(3) . . yes
C(14) C(15) 1.390(3) . . yes
C(15) C(16) 1.381(4) . . yes
C(15) H(9) 0.960 . . no
C(16) C(17) 1.380(5) . . yes
C(16) H(10) 0.962 . . no
C(17) C(18) 1.384(4) . . yes
C(17) H(11) 0.964 . . no
C(18) H(12) 0.971 . . no
C(20) H(13) 0.950 . . no
C(20) H(14) 0.924 . . no
C(20) H(15) 0.992 . . no
C(21) H(16) 0.980 . . no
C(21) H(17) 0.978 . . no
C(21) H(18) 0.947 . . no
C(22) H(19) 0.971 . . no
C(22) H(20) 0.970 . . no
C(22) H(21) 0.951 . . no

loop_
_geom_contact_atom_site_label_1
_geom_contact_atom_site_label_2
_geom_contact_distance
_geom_contact_site_symmetry_1
_geom_contact_site_symmetry_2
_geom_contact_publ_flag
F(1) C(5) 3.150(4) . 2_767 ?
F(1) C(20) 3.375(6) . 2_766 ?
F(1) C(6) 3.467(4) . 2_767 ?
F(1) F(3) 3.578(4) . 2_666 ?
F(3) F(3) 3.199(6) . 2_666 ?
F(3) C(5) 3.378(4) . 1_454 ?
F(3) C(20) 3.423(7) . 1_455 ?
O(2) C(15) 3.299(3) . 1_554 ?
O(2) C(20) 3.316(6) . 2_766 ?
O(2) C(4) 3.461(4) . 1_454 ?
O(4) C(10) 3.384(4) . 2_756 ?
N C(22) 3.481(4) . 2_767 ?
C(8) C(9) 3.438(4) . 2_756 ?
C(9) C(9) 3.565(7) . 2_756 ?
C(10) C(16) 3.518(5) . 2_656 ?

loop_
_geom_torsion_atom_site_label_1
_geom_torsion_atom_site_label_2
_geom_torsion_atom_site_label_3
_geom_torsion_atom_site_label_4
_geom_torsion
_geom_torsion_site_symmetry_1
_geom_torsion_site_symmetry_2
_geom_torsion_site_symmetry_3
_geom_torsion_site_symmetry_4
_geom_torsion_publ_flag
Sb N S O(1) -9.6(2) . . . . yes
Sb N S O(2) -146.8(1) . . . . yes
Sb N S C(19) 104.6(2) . . . . yes
Sb C(1) C(2) O(3) 0.2(3) . . . . yes
Sb C(1) C(2) C(3) -177.3(2) . . . . yes
Sb C(1) C(6) C(5) 175.6(2) . . . . yes
Sb C(7) C(8) O(4) -0.2(3) . . . . yes
Sb C(7) C(8) C(9) -178.2(2) . . . . yes
Sb C(7) C(12) C(11) 177.0(2) . . . . yes
Sb C(13) C(14) O(5) -5.5(3) . . . . yes
Sb C(13) C(14) C(15) 174.6(2) . . . . yes
Sb C(13) C(18) C(17) -174.2(2) . . . . yes
S N Sb C(1) -175.6(1) . . . . yes
S N Sb C(7) 70.0(1) . . . . yes
S N Sb C(13) -54.4(2) . . . . yes
F(1) C(19) S O(1) 173.7(2) . . . . yes
F(1) C(19) S O(2) -65.8(3) . . . . yes
F(1) C(19) S N 51.2(3) . . . . yes
F(2) C(19) S O(1) 53.8(3) . . . . yes
F(2) C(19) S O(2) 174.4(3) . . . . yes
F(2) C(19) S N -68.7(3) . . . . yes
F(3) C(19) S O(1) -66.2(3) . . . . yes
F(3) C(19) S O(2) 54.4(3) . . . . yes
F(3) C(19) S N 171.3(2) . . . . yes
O(3) C(2) C(1) C(6) 175.5(3) . . . . yes
O(3) C(2) C(3) C(4) -174.8(3) . . . . yes
O(4) C(8) C(7) C(12) 176.8(2) . . . . yes
O(4) C(8) C(9) C(10) -176.4(3) . . . . yes
O(5) C(14) C(13) C(18) -179.3(2) . . . . yes
O(5) C(14) C(15) C(16) 179.4(3) . . . . yes
N Sb C(1) C(2) -55.4(2) . . . . yes
N Sb C(1) C(6) 129.3(2) . . . . yes
N Sb C(7) C(8) -169.6(2) . . . . yes
N Sb C(7) C(12) 13.4(2) . . . . yes
N Sb C(13) C(14) -61.4(2) . . . . yes
N Sb C(13) C(18) 112.1(2) . . . . yes
C(1) Sb C(7) C(8) 75.4(2) . . . . yes
C(1) Sb C(7) C(12) -101.7(2) . . . . yes
C(1) Sb C(13) C(14) 58.1(2) . . . . yes
C(1) Sb C(13) C(18) -128.3(2) . . . . yes
C(1) C(2) O(3) C(20) 161.1(4) . . . . yes
C(1) C(2) C(3) C(4) 2.4(5) . . . . yes
C(1) C(6) C(5) C(4) 0.5(5) . . . . yes
C(2) C(1) Sb C(7) 59.4(2) . . . . yes
C(2) C(1) Sb C(13) -177.3(2) . . . . yes
C(2) C(1) C(6) C(5) 0.5(4) . . . . yes
C(2) C(3) C(4) C(5) -1.4(5) . . . . yes
C(3) C(2) O(3) C(20) -21.6(6) . . . . yes
C(3) C(2) C(1) C(6) -2.0(4) . . . . yes
C(3) C(4) C(5) C(6) 0.0(6) . . . . yes
C(6) C(1) Sb C(7) -115.8(2) . . . . yes
C(6) C(1) Sb C(13) 7.5(2) . . . . yes
C(7) Sb C(13) C(14) 177.6(2) . . . . yes
C(7) Sb C(13) C(18) -8.8(2) . . . . yes
C(7) C(8) O(4) C(21) 164.8(3) . . . . yes
C(7) C(8) C(9) C(10) 1.3(5) . . . . yes
C(7) C(12) C(11) C(10) 0.8(5) . . . . yes
C(8) C(7) Sb C(13) -46.3(2) . . . . yes
C(8) C(7) C(12) C(11) 0.1(4) . . . . yes
C(8) C(9) C(10) C(11) -0.4(5) . . . . yes
C(9) C(8) O(4) C(21) -17.4(4) . . . . yes
C(9) C(8) C(7) C(12) -1.2(4) . . . . yes
C(9) C(10) C(11) C(12) -0.7(5) . . . . yes
C(12) C(7) Sb C(13) 136.7(2) . . . . yes
C(13) C(14) O(5) C(22) 174.7(3) . . . . yes
C(13) C(14) C(15) C(16) -0.7(4) . . . . yes
C(13) C(18) C(17) C(16) 0.9(5) . . . . yes
C(14) C(13) C(18) C(17) -0.9(4) . . . . yes
C(14) C(15) C(16) C(17) 0.7(5) . . . . yes
C(15) C(14) O(5) C(22) -5.4(4) . . . . yes
C(15) C(14) C(13) C(18) 0.8(4) . . . . yes
C(15) C(16) C(17) C(18) -0.8(5) . . . . yes
C(15) C(16) C(17) C(18) -0.8(5) . . . . yes

loop_
_cod_related_entry_id
_cod_related_entry_database
_cod_related_entry_code
1 ChemSpider 30661046
